data_4068569
loop_
_publ_author_name
'Chen, Chien-Kai'
'Tong, Hung-Chun'
'Chen Hsu, Chih-Yung'
'Lee, Chia-Yi'
'Fong, Yih Hsuan'
'Chuang, Yao-Shun'
'Lo, Yih-Hsing'
'Lin, Ying-Chih'
'Wang, Yu'

_publ_section_title
;
 Synthesis and Reactivity of Ruthenium Azido Complexes Containing a
 Hydridotris(pyrazolyl)borate Ligand and Dimerization of Terminal Alkynes
 in Organic and Aqueous Media
;
_journal_issue 12
_journal_name_full Organometallics
_journal_page_first 3358
_journal_paper_doi 10.1021/om800952t
_journal_volume 28
_journal_year 2009
_chemical_formula_sum 'C32 H33 B I3 N8 P Ru'
_chemical_formula_weight 1053.21
_chemical_name_systematic
; 
 ? 
;
_space_group_IT_number 2
_symmetry_cell_setting triclinic
_symmetry_space_group_name_Hall '-P 1'
_symmetry_space_group_name_H-M 'P -1'
_atom_sites_solution_hydrogens geom
_atom_sites_solution_primary direct
_atom_sites_solution_secondary difmap
_audit_creation_method SHELXL-97
_cell_angle_alpha 92.503(2)
_cell_angle_beta 104.852(2)
_cell_angle_gamma 108.897(2)
_cell_formula_units_Z 2
_cell_length_a 10.9119(2)
_cell_length_b 13.0330(3)
_cell_length_c 15.0779(3)
_cell_measurement_reflns_used 25419
_cell_measurement_temperature 295(2)
_cell_measurement_theta_max 30.1455
_cell_measurement_theta_min 2.9727
_cell_volume 1942.04(8)
_computing_cell_refinement
; 
CrysAlis RED, Oxford Diffraction Ltd., 
Version 1.171.32.24 (release 21-04-2008 CrysAlis171 .NET) 
(compiled Apr 21 2008,18:23:10) 
Empirical absorption correction using spherical harmonics, 
 implemented in SCALE3 ABSPACK scaling algorithm. 
;
_computing_data_collection
; 
CrysAlis RED, Oxford Diffraction Ltd., 
Version 1.171.32.24 (release 21-04-2008 CrysAlis171 .NET) 
(compiled Apr 21 2008,18:23:10) 
Empirical absorption correction using spherical harmonics, 
 implemented in SCALE3 ABSPACK scaling algorithm. 
;
_computing_data_reduction
; 
CrysAlis RED, Oxford Diffraction Ltd., 
Version 1.171.32.24 (release 21-04-2008 CrysAlis171 .NET) 
(compiled Apr 21 2008,18:23:10) 
Empirical absorption correction using spherical harmonics, 
 implemented in SCALE3 ABSPACK scaling algorithm. 
;
_computing_molecular_graphics SHELXTL
_computing_publication_material SHELXTL
_computing_structure_refinement 'SHELXL-97 (Sheldrick, 1997)'
_computing_structure_solution 'SHELXS-97 (Sheldrick, 1990)'
_diffrn_ambient_temperature 295(2)
_diffrn_measured_fraction_theta_full 0.991
_diffrn_measured_fraction_theta_max 0.991
_diffrn_measurement_device_type 'Oxford Diffraction Gemini R'
_diffrn_measurement_method CCD
_diffrn_radiation_monochromator graphite
_diffrn_radiation_source 'fine-focus sealed tube'
_diffrn_radiation_type MoK\a
_diffrn_radiation_wavelength 0.71073
_diffrn_reflns_av_R_equivalents 0.0168
_diffrn_reflns_av_sigmaI/netI 0.0231
_diffrn_reflns_limit_h_max 14
_diffrn_reflns_limit_h_min -14
_diffrn_reflns_limit_k_max 16
_diffrn_reflns_limit_k_min -16
_diffrn_reflns_limit_l_max 19
_diffrn_reflns_limit_l_min -19
_diffrn_reflns_number 15905
_diffrn_reflns_theta_full 27.50
_diffrn_reflns_theta_max 27.50
_diffrn_reflns_theta_min 2.98
_exptl_absorpt_coefficient_mu 2.862
_exptl_absorpt_correction_T_max 1.00000
_exptl_absorpt_correction_T_min 0.77522
_exptl_absorpt_correction_type multi-scan
_exptl_absorpt_process_details
; 
CrysAlis RED, Oxford Diffraction Ltd., 
Version 1.171.32.24 (release 21-04-2008 CrysAlis171 .NET) 
(compiled Apr 21 2008,18:23:10) 
Empirical absorption correction using spherical harmonics, 
 implemented in SCALE3 ABSPACK scaling algorithm. 
;
_exptl_crystal_density_diffrn 1.801
_exptl_crystal_density_method 'not measured'
_exptl_crystal_F_000 1008
_exptl_crystal_size_max 0.20
_exptl_crystal_size_mid 0.20
_exptl_crystal_size_min 0.10
_refine_diff_density_max 2.034
_refine_diff_density_min -1.679
_refine_diff_density_rms 0.082
_refine_ls_extinction_coef 0.00026(13)
_refine_ls_extinction_expression Fc^*^=kFc[1+0.001xFc^2^\l^3^/sin(2\q)]^-1/4^
_refine_ls_extinction_method SHELXL
_refine_ls_goodness_of_fit_ref 1.020
_refine_ls_hydrogen_treatment mixed
_refine_ls_matrix_type full
_refine_ls_number_parameters 421
_refine_ls_number_reflns 8834
_refine_ls_number_restraints 0
_refine_ls_restrained_S_all 1.020
_refine_ls_R_factor_all 0.0438
_refine_ls_R_factor_gt 0.0333
_refine_ls_shift/su_max 0.189
_refine_ls_shift/su_mean 0.002
_refine_ls_structure_factor_coef Fsqd
_refine_ls_weighting_details 'calc w=1/[\s^2^(Fo^2^)+(0.0360P)^2^+3.3355P] where P=(Fo^2^+2Fc^2^)/3'
_refine_ls_weighting_scheme calc
_refine_ls_wR_factor_gt 0.0803
_refine_ls_wR_factor_ref 0.0852
_reflns_number_gt 7303
_reflns_number_total 8834
_reflns_threshold_expression >2sigma(I)
_cod_data_source_file om800952t_si_003.cif
_cod_data_source_block ic13311
_cod_depositor_comments
;
The following automatic conversions were performed:

'_symmetry_cell_setting' value 'Triclinic' changed to 'triclinic'
according to /home/saulius/struct/CIF-dictionaries/cif_core.dic
dictionary named 'cif_core.dic' version 2.4.2 from 2011-04-26.

Automatic conversion script
Id: cif_fix_values 1715 2011-07-08 13:25:40Z adriana 
;
_cod_original_cell_volume 1942.04(7)
_cod_original_sg_symbol_H-M P-1
_cod_database_code 4068569

loop_
_symmetry_equiv_pos_as_xyz
'x, y, z'
'-x, -y, -z'

loop_
_atom_site_label
_atom_site_type_symbol
_atom_site_fract_x
_atom_site_fract_y
_atom_site_fract_z
_atom_site_U_iso_or_equiv
_atom_site_adp_type
_atom_site_occupancy
_atom_site_symmetry_multiplicity
_atom_site_calc_flag
_atom_site_refinement_flags
Ru1 Ru 0.30456(2) 0.28453(2) 0.269831(16) 0.02641(7) Uani 1 1 d .
P1 P 0.07766(8) 0.18042(7) 0.25143(5) 0.02869(16) Uani 1 1 d .
N1 N 0.3303(3) 0.1673(2) 0.18539(18) 0.0340(6) Uani 1 1 d .
N2 N 0.4426(3) 0.1396(2) 0.2164(2) 0.0392(6) Uani 1 1 d .
N3 N 0.3756(3) 0.2123(2) 0.38392(18) 0.0332(6) Uani 1 1 d .
N4 N 0.4821(3) 0.1791(2) 0.38606(19) 0.0373(6) Uani 1 1 d .
N5 N 0.5096(3) 0.3738(2) 0.28563(18) 0.0320(6) Uani 1 1 d .
N6 N 0.6003(3) 0.3213(2) 0.30188(19) 0.0361(6) Uani 1 1 d .
N7 N 0.2575(3) 0.3678(2) 0.16259(18) 0.0350(6) Uani 1 1 d .
H7A H 0.1964 0.3953 0.1646 0.042 Uiso 1 1 calc R
N8 N 0.3087(3) 0.4072(2) 0.35813(18) 0.0305(5) Uani 1 1 d .
B1 B 0.5502(4) 0.1974(3) 0.3077(3) 0.0394(9) Uani 1 1 d .
H1 H 0.637(4) 0.165(3) 0.325(3) 0.048(11) Uiso 1 1 d .
C1 C 0.2605(4) 0.1055(3) 0.1040(2) 0.0440(8) Uani 1 1 d .
H1A H 0.1792 0.1078 0.0670 0.053 Uiso 1 1 calc R
C2 C 0.3259(5) 0.0374(4) 0.0821(3) 0.0581(11) Uani 1 1 d .
H2A H 0.2982 -0.0134 0.0293 0.070 Uiso 1 1 calc R
C3 C 0.4391(4) 0.0605(3) 0.1540(3) 0.0525(10) Uani 1 1 d .
H3A H 0.5039 0.0273 0.1594 0.063 Uiso 1 1 calc R
C4 C 0.3429(4) 0.1900(3) 0.4620(2) 0.0423(8) Uani 1 1 d .
H4A H 0.2738 0.2052 0.4791 0.051 Uiso 1 1 calc R
C5 C 0.4271(4) 0.1406(3) 0.5144(3) 0.0527(10) Uani 1 1 d .
H5A H 0.4250 0.1162 0.5712 0.063 Uiso 1 1 calc R
C6 C 0.5129(4) 0.1358(3) 0.4645(3) 0.0497(9) Uani 1 1 d .
H6A H 0.5819 0.1072 0.4818 0.060 Uiso 1 1 calc R
C7 C 0.5774(4) 0.4791(3) 0.2834(2) 0.0416(8) Uani 1 1 d .
H7B H 0.5391 0.5333 0.2729 0.050 Uiso 1 1 calc R
C8 C 0.7130(4) 0.4949(3) 0.2990(3) 0.0477(9) Uani 1 1 d .
H8A H 0.7823 0.5603 0.3015 0.057 Uiso 1 1 calc R
C9 C 0.7244(4) 0.3945(3) 0.3099(3) 0.0452(9) Uani 1 1 d .
H9A H 0.8041 0.3792 0.3211 0.054 Uiso 1 1 calc R
C10 C 0.3249(3) 0.4802(3) 0.4088(2) 0.0359(7) Uani 1 1 d .
C11 C 0.3394(5) 0.5718(3) 0.4734(3) 0.0570(11) Uani 1 1 d .
H11A H 0.2691 0.6008 0.4493 0.086 Uiso 1 1 calc R
H11B H 0.4259 0.6277 0.4819 0.086 Uiso 1 1 calc R
H11C H 0.3330 0.5476 0.5318 0.086 Uiso 1 1 calc R
C12 C 0.3036(4) 0.3862(3) 0.0925(2) 0.0468(9) Uani 1 1 d .
H12A H 0.3692 0.3570 0.0873 0.056 Uiso 1 1 calc R
C13 C 0.2628(5) 0.4480(4) 0.0215(3) 0.0612(11) Uani 1 1 d .
H13A H 0.2023 0.4828 0.0269 0.073 Uiso 1 1 calc R
C14 C 0.3100(6) 0.4564(5) -0.0519(3) 0.0846(17) Uani 1 1 d .
H14A H 0.3705 0.4218 -0.0577 0.101 Uiso 1 1 calc R
H14B H 0.2826 0.4967 -0.0974 0.101 Uiso 1 1 calc R
C15 C -0.0515(3) 0.2108(3) 0.1626(2) 0.0313(6) Uani 1 1 d .
C16 C -0.0354(3) 0.2251(3) 0.0743(2) 0.0392(7) Uani 1 1 d .
H16A H 0.0402 0.2181 0.0607 0.047 Uiso 1 1 calc R
C17 C -0.1303(4) 0.2494(3) 0.0071(2) 0.0486(9) Uani 1 1 d .
H17A H -0.1177 0.2594 -0.0510 0.058 Uiso 1 1 calc R
C18 C -0.2433(4) 0.2589(4) 0.0254(3) 0.0506(9) Uani 1 1 d .
H18A H -0.3066 0.2760 -0.0198 0.061 Uiso 1 1 calc R
C19 C -0.2622(4) 0.2430(4) 0.1110(3) 0.0522(10) Uani 1 1 d .
H19A H -0.3392 0.2486 0.1234 0.063 Uiso 1 1 calc R
C20 C -0.1674(4) 0.2186(3) 0.1789(2) 0.0422(8) Uani 1 1 d .
H20A H -0.1819 0.2074 0.2364 0.051 Uiso 1 1 calc R
C21 C 0.0353(3) 0.0330(3) 0.2207(2) 0.0346(7) Uani 1 1 d .
C22 C -0.0849(4) -0.0302(3) 0.1560(3) 0.0434(8) Uani 1 1 d .
H22A H -0.1459 0.0023 0.1269 0.052 Uiso 1 1 calc R
C23 C -0.1144(5) -0.1418(3) 0.1345(3) 0.0538(10) Uani 1 1 d .
H23A H -0.1954 -0.1838 0.0913 0.065 Uiso 1 1 calc R
C24 C -0.0243(5) -0.1907(3) 0.1770(3) 0.0535(10) Uani 1 1 d .
H24A H -0.0440 -0.2654 0.1621 0.064 Uiso 1 1 calc R
C25 C 0.0947(5) -0.1284(3) 0.2413(3) 0.0532(10) Uani 1 1 d .
H25A H 0.1550 -0.1614 0.2705 0.064 Uiso 1 1 calc R
C26 C 0.1256(4) -0.0170(3) 0.2630(3) 0.0437(8) Uani 1 1 d .
H26A H 0.2071 0.0246 0.3060 0.052 Uiso 1 1 calc R
C27 C 0.0175(3) 0.1870(3) 0.3542(2) 0.0357(7) Uani 1 1 d .
C28 C -0.0389(4) 0.0951(4) 0.3926(3) 0.0545(10) Uani 1 1 d .
H28A H -0.0504 0.0259 0.3653 0.065 Uiso 1 1 calc R
C29 C -0.0785(6) 0.1068(5) 0.4725(4) 0.0783(16) Uani 1 1 d .
H29A H -0.1152 0.0450 0.4988 0.094 Uiso 1 1 calc R
C30 C -0.0638(6) 0.2075(5) 0.5124(3) 0.0769(16) Uani 1 1 d .
H30A H -0.0901 0.2142 0.5658 0.092 Uiso 1 1 calc R
C31 C -0.0102(5) 0.2993(4) 0.4738(3) 0.0600(11) Uani 1 1 d .
H31A H -0.0004 0.3680 0.5010 0.072 Uiso 1 1 calc R
C32 C 0.0289(4) 0.2894(3) 0.3947(3) 0.0433(8) Uani 1 1 d .
H32A H 0.0633 0.3515 0.3681 0.052 Uiso 1 1 calc R
I1 I 0.05938(3) 0.54380(3) 0.23224(3) 0.07459(12) Uani 1 1 d .
I2 I 0.33660(3) 0.68217(2) 0.234039(18) 0.05097(8) Uani 1 1 d .
I3 I 0.60202(4) 0.80463(4) 0.22701(3) 0.09814(15) Uani 1 1 d .

loop_
_atom_site_aniso_label
_atom_site_aniso_U_11
_atom_site_aniso_U_22
_atom_site_aniso_U_33
_atom_site_aniso_U_23
_atom_site_aniso_U_13
_atom_site_aniso_U_12
Ru1 0.02870(13) 0.02691(13) 0.02494(12) 0.00286(9) 0.00863(9) 0.01070(10)
P1 0.0300(4) 0.0281(4) 0.0296(4) 0.0050(3) 0.0093(3) 0.0114(3)
N1 0.0378(15) 0.0344(14) 0.0323(14) 0.0017(11) 0.0123(12) 0.0143(12)
N2 0.0424(16) 0.0367(15) 0.0422(16) -0.0015(12) 0.0124(13) 0.0192(13)
N3 0.0355(14) 0.0323(14) 0.0305(13) 0.0030(11) 0.0067(11) 0.0122(12)
N4 0.0396(15) 0.0361(15) 0.0382(15) 0.0056(12) 0.0072(12) 0.0187(13)
N5 0.0317(14) 0.0337(14) 0.0334(13) 0.0031(11) 0.0105(11) 0.0144(11)
N6 0.0310(14) 0.0414(16) 0.0373(15) 0.0002(12) 0.0111(12) 0.0142(12)
N7 0.0346(14) 0.0363(15) 0.0327(14) 0.0066(11) 0.0078(11) 0.0114(12)
N8 0.0316(13) 0.0322(14) 0.0301(13) 0.0059(11) 0.0105(11) 0.0129(11)
B1 0.040(2) 0.040(2) 0.042(2) 0.0003(16) 0.0072(17) 0.0229(18)
C1 0.046(2) 0.046(2) 0.0354(18) -0.0060(15) 0.0101(15) 0.0118(17)
C2 0.068(3) 0.053(2) 0.051(2) -0.0166(19) 0.013(2) 0.023(2)
C3 0.061(2) 0.045(2) 0.059(2) -0.0071(18) 0.021(2) 0.027(2)
C4 0.046(2) 0.044(2) 0.0338(17) 0.0072(15) 0.0123(15) 0.0113(17)
C5 0.062(3) 0.052(2) 0.039(2) 0.0181(17) 0.0078(18) 0.018(2)
C6 0.057(2) 0.041(2) 0.050(2) 0.0137(17) 0.0045(18) 0.0232(18)
C7 0.0416(19) 0.0374(19) 0.0400(18) 0.0067(15) 0.0112(15) 0.0061(15)
C8 0.0373(19) 0.047(2) 0.053(2) 0.0026(17) 0.0180(17) 0.0048(16)
C9 0.0287(17) 0.058(2) 0.048(2) 0.0002(17) 0.0122(15) 0.0130(16)
C10 0.0370(17) 0.0365(18) 0.0336(16) 0.0040(14) 0.0100(14) 0.0121(14)
C11 0.076(3) 0.047(2) 0.045(2) -0.0094(18) 0.014(2) 0.022(2)
C12 0.048(2) 0.046(2) 0.0375(18) 0.0078(16) 0.0109(16) 0.0063(17)
C13 0.071(3) 0.062(3) 0.045(2) 0.017(2) 0.014(2) 0.017(2)
C14 0.102(4) 0.088(4) 0.051(3) 0.023(3) 0.024(3) 0.013(3)
C15 0.0319(16) 0.0291(15) 0.0316(15) 0.0045(12) 0.0080(13) 0.0097(13)
C16 0.0347(17) 0.048(2) 0.0348(17) 0.0049(15) 0.0114(14) 0.0129(15)
C17 0.051(2) 0.064(3) 0.0314(18) 0.0092(17) 0.0103(16) 0.021(2)
C18 0.048(2) 0.064(3) 0.040(2) 0.0109(18) 0.0032(17) 0.027(2)
C19 0.044(2) 0.077(3) 0.046(2) 0.014(2) 0.0137(17) 0.035(2)
C20 0.0408(19) 0.057(2) 0.0362(17) 0.0104(16) 0.0148(15) 0.0231(17)
C21 0.0383(17) 0.0277(16) 0.0402(17) 0.0052(13) 0.0167(14) 0.0103(14)
C22 0.0417(19) 0.0351(18) 0.049(2) 0.0034(15) 0.0122(16) 0.0093(16)
C23 0.060(3) 0.0343(19) 0.055(2) -0.0024(17) 0.017(2) 0.0008(18)
C24 0.074(3) 0.0295(18) 0.062(3) 0.0036(17) 0.033(2) 0.0143(19)
C25 0.065(3) 0.043(2) 0.064(3) 0.0156(19) 0.026(2) 0.029(2)
C26 0.045(2) 0.0351(18) 0.053(2) 0.0085(16) 0.0151(17) 0.0146(16)
C27 0.0327(16) 0.048(2) 0.0315(16) 0.0115(14) 0.0132(13) 0.0176(15)
C28 0.067(3) 0.057(2) 0.058(2) 0.028(2) 0.035(2) 0.030(2)
C29 0.101(4) 0.099(4) 0.075(3) 0.057(3) 0.062(3) 0.053(3)
C30 0.091(4) 0.122(5) 0.049(3) 0.028(3) 0.040(3) 0.060(4)
C31 0.058(3) 0.080(3) 0.048(2) -0.003(2) 0.021(2) 0.029(2)
C32 0.0391(19) 0.050(2) 0.0426(19) 0.0031(16) 0.0160(16) 0.0145(16)
I1 0.04847(17) 0.05961(19) 0.1203(3) 0.03526(19) 0.02070(17) 0.02460(14)
I2 0.05938(17) 0.05326(16) 0.04685(15) 0.01429(11) 0.01787(12) 0.02516(13)
I3 0.0753(3) 0.1053(3) 0.1207(3) 0.0259(3) 0.0562(2) 0.0173(2)

loop_
_atom_type_symbol
_atom_type_description
_atom_type_scat_dispersion_real
_atom_type_scat_dispersion_imag
_atom_type_scat_source
C C 0.0033 0.0016 'International Tables Vol C Tables 4.2.6.8 and 6.1.1.4'
H H 0.0000 0.0000 'International Tables Vol C Tables 4.2.6.8 and 6.1.1.4'
B B 0.0013 0.0007 'International Tables Vol C Tables 4.2.6.8 and 6.1.1.4'
N N 0.0061 0.0033 'International Tables Vol C Tables 4.2.6.8 and 6.1.1.4'
P P 0.1023 0.0942 'International Tables Vol C Tables 4.2.6.8 and 6.1.1.4'
Ru Ru -1.2594 0.8363 'International Tables Vol C Tables 4.2.6.8 and 6.1.1.4'
I I -0.4742 1.8119 'International Tables Vol C Tables 4.2.6.8 and 6.1.1.4'

loop_
_geom_angle_atom_site_label_1
_geom_angle_atom_site_label_2
_geom_angle_atom_site_label_3
_geom_angle
N8 Ru1 N7 89.27(11)
N8 Ru1 N1 171.81(11)
N7 Ru1 N1 92.64(11)
N8 Ru1 N3 88.88(10)
N7 Ru1 N3 173.35(11)
N1 Ru1 N3 88.32(10)
N8 Ru1 N5 86.59(10)
N7 Ru1 N5 87.77(11)
N1 Ru1 N5 85.53(10)
N3 Ru1 N5 85.74(10)
N8 Ru1 P1 94.88(8)
N7 Ru1 P1 93.05(8)
N1 Ru1 P1 92.98(8)
N3 Ru1 P1 93.47(8)
N5 Ru1 P1 178.32(7)
C21 P1 C15 102.63(15)
C21 P1 C27 102.66(16)
C15 P1 C27 101.60(14)
C21 P1 Ru1 114.18(11)
C15 P1 Ru1 117.65(10)
C27 P1 Ru1 115.99(11)
C1 N1 N2 106.4(3)
C1 N1 Ru1 135.9(2)
N2 N1 Ru1 117.7(2)
C3 N2 N1 108.9(3)
C3 N2 B1 129.9(3)
N1 N2 B1 121.2(3)
C4 N3 N4 106.6(3)
C4 N3 Ru1 135.2(2)
N4 N3 Ru1 118.2(2)
C6 N4 N3 109.2(3)
C6 N4 B1 130.3(3)
N3 N4 B1 120.5(3)
C7 N5 N6 107.5(3)
C7 N5 Ru1 133.3(2)
N6 N5 Ru1 119.2(2)
C9 N6 N5 108.7(3)
C9 N6 B1 132.3(3)
N5 N6 B1 119.0(3)
C12 N7 Ru1 130.9(3)
C12 N7 H7A 114.5
Ru1 N7 H7A 114.5
C10 N8 Ru1 172.9(3)
N2 B1 N4 108.0(3)
N2 B1 N6 108.0(3)
N4 B1 N6 107.9(3)
N2 B1 H1 113(2)
N4 B1 H1 108(2)
N6 B1 H1 112(2)
N1 C1 C2 110.5(4)
N1 C1 H1A 124.7
C2 C1 H1A 124.7
C3 C2 C1 105.3(3)
C3 C2 H2A 127.4
C1 C2 H2A 127.4
N2 C3 C2 108.9(4)
N2 C3 H3A 125.6
C2 C3 H3A 125.6
N3 C4 C5 110.1(3)
N3 C4 H4A 124.9
C5 C4 H4A 124.9
C6 C5 C4 105.0(3)
C6 C5 H5A 127.5
C4 C5 H5A 127.5
N4 C6 C5 109.1(3)
N4 C6 H6A 125.5
C5 C6 H6A 125.5
N5 C7 C8 109.5(3)
N5 C7 H7B 125.3
C8 C7 H7B 125.3
C9 C8 C7 105.8(3)
C9 C8 H8A 127.1
C7 C8 H8A 127.1
N6 C9 C8 108.5(3)
N6 C9 H9A 125.8
C8 C9 H9A 125.8
N8 C10 C11 177.5(4)
C10 C11 H11A 109.5
C10 C11 H11B 109.5
H11A C11 H11B 109.5
C10 C11 H11C 109.5
H11A C11 H11C 109.5
H11B C11 H11C 109.5
N7 C12 C13 125.6(4)
N7 C12 H12A 117.2
C13 C12 H12A 117.2
C14 C13 C12 121.0(5)
C14 C13 H13A 119.5
C12 C13 H13A 119.5
C13 C14 H14A 120.0
C13 C14 H14B 120.0
H14A C14 H14B 120.0
C20 C15 C16 117.7(3)
C20 C15 P1 122.3(2)
C16 C15 P1 120.0(2)
C17 C16 C15 120.8(3)
C17 C16 H16A 119.6
C15 C16 H16A 119.6
C18 C17 C16 120.4(3)
C18 C17 H17A 119.8
C16 C17 H17A 119.8
C19 C18 C17 119.6(3)
C19 C18 H18A 120.2
C17 C18 H18A 120.2
C18 C19 C20 120.4(4)
C18 C19 H19A 119.8
C20 C19 H19A 119.8
C15 C20 C19 121.0(3)
C15 C20 H20A 119.5
C19 C20 H20A 119.5
C22 C21 C26 119.1(3)
C22 C21 P1 121.6(3)
C26 C21 P1 119.4(3)
C21 C22 C23 120.2(4)
C21 C22 H22A 119.9
C23 C22 H22A 119.9
C24 C23 C22 120.3(4)
C24 C23 H23A 119.8
C22 C23 H23A 119.8
C25 C24 C23 119.6(4)
C25 C24 H24A 120.2
C23 C24 H24A 120.2
C24 C25 C26 120.7(4)
C24 C25 H25A 119.6
C26 C25 H25A 119.7
C25 C26 C21 120.1(4)
C25 C26 H26A 119.9
C21 C26 H26A 119.9
C28 C27 C32 118.9(3)
C28 C27 P1 122.8(3)
C32 C27 P1 118.3(3)
C27 C28 C29 119.6(4)
C27 C28 H28A 120.2
C29 C28 H28A 120.2
C30 C29 C28 120.8(4)
C30 C29 H29A 119.6
C28 C29 H29A 119.6
C29 C30 C31 120.0(4)
C29 C30 H30A 120.0
C31 C30 H30A 120.0
C30 C31 C32 120.0(4)
C30 C31 H31A 120.0
C32 C31 H31A 120.0
C31 C32 C27 120.6(4)
C31 C32 H32A 119.7
C27 C32 H32A 119.7
I3 I2 I1 176.348(16)

loop_
_geom_bond_atom_site_label_1
_geom_bond_atom_site_label_2
_geom_bond_distance
Ru1 N8 2.017(3)
Ru1 N7 2.036(3)
Ru1 N1 2.080(3)
Ru1 N3 2.092(3)
Ru1 N5 2.105(3)
Ru1 P1 2.3425(8)
P1 C21 1.833(3)
P1 C15 1.838(3)
P1 C27 1.841(3)
N1 C1 1.331(4)
N1 N2 1.363(4)
N2 C3 1.349(4)
N2 B1 1.533(5)
N3 C4 1.333(4)
N3 N4 1.358(4)
N4 C6 1.345(5)
N4 B1 1.538(5)
N5 C7 1.338(4)
N5 N6 1.356(4)
N6 C9 1.352(5)
N6 B1 1.543(5)
N7 C12 1.282(5)
N7 H7A 0.8600
N8 C10 1.131(4)
B1 H1 1.13(4)
C1 C2 1.382(5)
C1 H1A 0.9300
C2 C3 1.355(6)
C2 H2A 0.9300
C3 H3A 0.9300
C4 C5 1.392(5)
C4 H4A 0.9300
C5 C6 1.357(6)
C5 H5A 0.9300
C6 H6A 0.9300
C7 C8 1.382(5)
C7 H7B 0.9300
C8 C9 1.366(6)
C8 H8A 0.9300
C9 H9A 0.9300
C10 C11 1.447(5)
C11 H11A 0.9600
C11 H11B 0.9600
C11 H11C 0.9600
C12 C13 1.434(6)
C12 H12A 0.9300
C13 C14 1.331(7)
C13 H13A 0.9300
C14 H14A 0.9300
C14 H14B 0.9300
C15 C20 1.382(5)
C15 C16 1.399(4)
C16 C17 1.379(5)
C16 H16A 0.9300
C17 C18 1.372(6)
C17 H17A 0.9300
C18 C19 1.371(6)
C18 H18A 0.9300
C19 C20 1.385(5)
C19 H19A 0.9300
C20 H20A 0.9300
C21 C22 1.387(5)
C21 C26 1.390(5)
C22 C23 1.388(5)
C22 H22A 0.9300
C23 C24 1.379(6)
C23 H23A 0.9300
C24 C25 1.374(6)
C24 H24A 0.9300
C25 C26 1.383(5)
C25 H25A 0.9300
C26 H26A 0.9300
C27 C28 1.384(5)
C27 C32 1.396(5)
C28 C29 1.398(6)
C28 H28A 0.9300
C29 C30 1.363(8)
C29 H29A 0.9300
C30 C31 1.376(7)
C30 H30A 0.9300
C31 C32 1.381(5)
C31 H31A 0.9300
C32 H32A 0.9300
I1 I2 2.9704(4)
I2 I3 2.8504(5)
